data_1528332
loop_
_publ_author_name
'Bao Songsong'
'Wang Tianwei'
'Li Yizhi'
'Zheng Limin'

_publ_section_title
;
 Metal phosphonates based on aminomethylenediphosphonate: syntheses and
 characterization of Na4 Zn {N H3 C H (P O3)2}2.4H2 O, Ni {N H3 C H (P O3
 H)2}2.xH2 O and Na Ni2 {N H3 C H (P O3) (P O3 H0.5)}2 (H2 O)2.2H2 O
;
_journal_name_full 'Journal of Solid State Chemistry'
_journal_page_first 413
_journal_page_last 420
_journal_volume 179
_journal_year 2006
_chemical_formula_sum 'C2 H18 N2 Ni O15 P4'
_chemical_name_systematic 'Ni (N H3 C H (P O3 H)2)2 (H2 O)3'
_space_group_IT_number 2
_symmetry_space_group_name_Hall '-P 1'
_symmetry_space_group_name_H-M 'P -1'
_cell_angle_alpha 89.693
_cell_angle_beta 70.202
_cell_angle_gamma 89.53
_cell_formula_units_Z 2
_cell_length_a 9.0431
_cell_length_b 9.1796
_cell_length_c 9.2711
_cell_volume 724.096
_citation_journal_id_ASTM JSSCBI
_cod_data_source_file BaoSongsong_JSSCBI_2006_914.cif
_cod_data_source_block C2H18N2Ni1O15P4
_cod_original_cell_volume 724.0961
_cod_original_formula_sum 'C2 H18 N2 Ni1 O15 P4'
_cod_database_code 1528332

loop_
_symmetry_equiv_pos_as_xyz
x,y,z
-x,-y,-z

loop_
_atom_site_label
_atom_site_type_symbol
_atom_site_fract_x
_atom_site_fract_y
_atom_site_fract_z
_atom_site_occupancy
_atom_site_U_iso_or_equiv
O13 O-2 0.2175 0.5386 0.7873 1 0.0
H7 H+1 0.2066 0.1216 0.8782 1 0.0
H3 H+1 0.3002 0.3399 1.0129 1 0.0
H16 H+1 0.7528 0.202 0.8427 1 0.0
H18 H-1 0.6535 0.4744 0.7861 1 0.0
O1 O-2 0.4514 -0.1722 0.8816 1 0.0
O2 O-2 0.4917 -0.36 0.6747 1 0.0
H6 H+1 0.1696 0.4791 0.7491 1 0.0
H11 H+1 0.8679 -0.1588 0.4302 1 0.0
Ni2 Ni+2 0.5 0.5 0.5 1 0.0
O4 O-2 0.8186 -0.2756 0.8054 1 0.0
O9 O-2 0.4245 0.3347 0.6625 1 0.0
O3 O-2 0.3887 -0.1059 0.6447 1 0.0
H14 H+1 0.8444 0.3346 0.8381 1 0.0
O14 O-2 0.1326 0.0793 0.8582 1 0.0
H15 H+1 0.6908 0.3159 0.9588 1 0.0
H13 H+1 0.7161 -0.1834 0.4092 1 0.0
H5 H+1 0.2849 0.5852 0.7157 1 0.0
H8 H+1 0.1738 0.0139 0.7918 1 0.0
N1 N-3 0.7717 -0.1976 0.4724 1 0.0
O15 O-2 0.09 0.7372 0.8896 1 0.0
H9 H+1 0.1661 0.7696 0.9139 1 0.0
O11 O-2 0.7794 0.1962 0.5084 1 0.0
P2 P+4 0.80627 -0.12368 0.75046 1 0.0
O7 O-2 0.4641 0.1418 0.8415 1 0.0
H4 H+1 1.0179 0.3754 0.4634 1 0.0
C1 C+2 0.6895 -0.1274 0.6221 1 0.0
H10 H+1 0.095 0.7714 0.8027 1 0.0
P4 P+4 0.78764 0.35106 0.55889 1 0.0
P3 P+4 0.46832 0.29854 0.8017 1 0.0
O5 O-2 0.731 -0.0103 0.8688 1 0.0
H2 H+1 1.0264 -0.1326 0.6133 1 0.0
H1 H+1 0.3457 -0.1586 0.5999 1 0.0
N2 N-3 0.7469 0.2987 0.8598 1 0.0
P1 P+4 0.49464 -0.20088 0.71209 1 0.0
O10 O-2 0.7329 0.4638 0.4706 1 0.0
O12 O-2 0.955 0.3825 0.5551 1 0.0
Ni1 Ni+2 0.5 0 1 1 0.0
H17 H-1 0.674 -0.0254 0.5988 1 0.0
C2 C+2 0.6637 0.3702 0.7617 1 0.0
H12 H+1 0.7808 -0.2938 0.4872 1 0.0
O8 O-2 0.3624 0.3919 0.9426 1 0.0
O6 O-2 0.9677 -0.0645 0.6528 1 0.0
